data_8100035
loop_
_publ_author_name
'Heines, Peter'
'Keller, Hans-Lothar'

_publ_section_title
;
Crystal structure of di(tetramethylammonium)tetrachloropalladate(II), 
[N(CH~3~)~4~]~2~[PdCl~4~]
;
_journal_issue 1
_journal_name_full 'Zeitschrift f\"ur Kristallographie - New Crystal Structures'
_journal_page_first 9
_journal_page_last 10
_journal_volume 219
_journal_year 2004
_chemical_formula_moiety '[N(CH~3~)~4~]~2~[PdCl~4~]'
_chemical_formula_structural '[PdCl4] [N(CH3)4]2'
_chemical_formula_sum 'C8 H24 Cl4 N2 Pd'
_chemical_formula_weight 396.49
_chemical_name_common di(tetramethylammonium)tetrachloropallate(II)
_space_group_IT_number 136
_space_group_name_Hall '-P 4n 2n'
_space_group_name_H-M_alt 'P 42/m n m'
_symmetry_cell_setting tetragonal
_symmetry_Int_Tables_number 136
_symmetry_space_group_name_Hall '-P 4n 2n'
_symmetry_space_group_name_H-M 'P 42/m n m'
_cell_angle_alpha 90
_cell_angle_beta 90
_cell_angle_gamma 90
_cell_formula_units_Z 2
_cell_length_a 8.8287(2)
_cell_length_b 8.8287(2)
_cell_length_c 11.4264(3)
_cell_measurement_temperature 293(2)
_cell_volume 890.64(4)
_diffrn_ambient_temperature 293(2)
_cod_depositor_comments
;
 Correcting the _chemical_formula_sum data item value by changing it from
 'C16 H40 Cl4 N2 Pd' to 'C8 H24 Cl4 N2 Pd' after consulting the original
 publication.

 Antanas Vaitkus,
 2017-09-11
;
_cod_original_formula_sum 'N2 C16 H40 Pd1 Cl4'
_cod_database_code 8100035

loop_
_symmetry_equiv_pos_as_xyz
'x, y, z'
'x+1/2, -y+1/2, -z+1/2'
'-x, -y, z'
'-x+1/2, y+1/2, -z+1/2'
'y, x, -z'
'y+1/2, -x+1/2, z+1/2'
'-y+1/2, x+1/2, z+1/2'
'-y, -x, -z'
'-x, -y, -z'
'-x-1/2, y-1/2, z-1/2'
'x, y, -z'
'x-1/2, -y-1/2, z-1/2'
'-y, -x, z'
'-y-1/2, x-1/2, -z-1/2'
'y-1/2, -x-1/2, -z-1/2'
'y, x, z'

loop_
_atom_site_label
_atom_site_type_symbol
_atom_site_fract_x
_atom_site_fract_y
_atom_site_fract_z
_atom_site_U_iso_or_equiv
_atom_site_adp_type
_atom_site_occupancy
_atom_site_symmetry_multiplicity
_atom_site_Wyckoff_symbol
_atom_site_calc_flag
_atom_site_refinement_flags
_atom_site_disorder_assembly
_atom_site_disorder_group
Pd Pd 0 0 0 0.0493(3) Uani 1 1 a d S . .
Cl1 Cl 0.18506(9) 0.18506(9) 0 0.0681(4) Uani 1 4 f d S . .
Cl2 Cl 0 0 0.20101(13) 0.0720(4) Uani 1 4 e d S . .
N N 0 0.5 0.25 0.0533(10) Uani 1 4 d d S . .
C C 0.1219(4) 0.5632(5) 0.1754(4) 0.0824(10) Uani 1 16 k d . . .
H1 H 0.199(4) 0.592(3) 0.222(2) 0.091(10) Uiso 1 16 k d . . .
H2 H 0.087(4) 0.629(3) 0.140(2) 0.075(10) Uiso 1 16 k d . . .
H3 H 0.173(5) 0.476(5) 0.149(3) 0.121(15) Uiso 1 16 k d . . .

loop_
_atom_site_aniso_label
_atom_site_aniso_U_11
_atom_site_aniso_U_22
_atom_site_aniso_U_33
_atom_site_aniso_U_23
_atom_site_aniso_U_13
_atom_site_aniso_U_12
Pd 0.0383(3) 0.0383(3) 0.0715(4) 0 0 0.00172(17)
Cl1 0.0575(5) 0.0575(5) 0.0895(8) 0 0 -0.0133(5)
Cl2 0.0714(7) 0.0714(7) 0.0733(8) 0 0 -0.0158(5)
N 0.0475(15) 0.0475(15) 0.065(2) 0 0 0
C 0.061(2) 0.087(3) 0.099(2) 0.021(2) 0.007(2) -0.002(2)

loop_
_geom_bond_atom_site_label_1
_geom_bond_atom_site_label_2
_geom_bond_distance
_geom_bond_site_symmetry_2
_geom_bond_publ_flag
Pd Cl2 2.2968(14) 9 ?
Pd Cl2 2.2968(14) . ?
Pd Cl1 2.3106(11) . ?
Pd Cl1 2.3106(11) 9 ?
N C 1.482(3) 3_565 ?
N C 1.482(3) 14_666 ?
N C 1.482(3) . ?
N C 1.482(3) 15_566 ?
C H1 0.90(3) . ?
C H2 0.77(3) . ?
C H3 0.94(4) . ?
